data_7034421
loop_
_publ_author_name
'Ou, Sha'
'Zheng, Jun-Ping'
'Kong, Guo-Qiang'
'Wu, Chuan-De'

_publ_section_title
;
 Designed synthesis of a series of zwitterion-polyoxometalate hybrid
 materials for selective scavenging and photolysis of dyes.
;
_journal_issue 17
_journal_name_full 'Dalton transactions (Cambridge, England : 2003)'
_journal_page_first 7862
_journal_page_last 7869
_journal_paper_doi 10.1039/c5dt00577a
_journal_volume 44
_journal_year 2015
_chemical_formula_sum 'C21 H18 Cl2 N4 O5 Zn'
_chemical_formula_weight 542.66
_chemical_name_systematic
; 
 ? 
;
_space_group_IT_number 62
_symmetry_cell_setting orthorhombic
_symmetry_space_group_name_Hall '-P 2ac 2n'
_symmetry_space_group_name_H-M 'P n m a'
_atom_sites_solution_hydrogens geom
_atom_sites_solution_primary direct
_atom_sites_solution_secondary difmap
_audit_creation_method SHELXL-97
_audit_update_record
;
2015-03-10 deposited with the CCDC.
2015-03-13 downloaded from the CCDC.
;
_cell_angle_alpha 90.00
_cell_angle_beta 90.00
_cell_angle_gamma 90.00
_cell_formula_units_Z 4
_cell_length_a 14.5366(10)
_cell_length_b 18.2023(12)
_cell_length_c 8.0806(6)
_cell_measurement_reflns_used 5704
_cell_measurement_temperature 293(2)
_cell_measurement_theta_max 26.37
_cell_measurement_theta_min 2.76
_cell_volume 2138.1(3)
_computing_cell_refinement 'CrysAlisPro (Oxford Diffraction Ltd., 2010)'
_computing_data_collection 'CrysAlisPro (Oxford Diffraction Ltd., 2010)'
_computing_data_reduction 'CrysAlisPro (Oxford Diffraction Ltd., 2010)'
_computing_molecular_graphics 'Diamond 3.1a (Brandenburg, 2005)'
_computing_publication_material 'PLATON (Spek, 2009)'
_computing_structure_refinement 'SHELXL-97 (Sheldrick, 1997)'
_computing_structure_solution 'SHELXS-97 (Sheldrick, 1990)'
_diffrn_ambient_temperature 293(2)
_diffrn_detector_area_resol_mean 10.3592
_diffrn_measured_fraction_theta_full 0.998
_diffrn_measured_fraction_theta_max 0.998
_diffrn_measurement_device_type 'Xcalibur, Atlas, Gemini ultra'
_diffrn_measurement_method '\w scans'
_diffrn_radiation_monochromator graphite
_diffrn_radiation_source 'fine-focus sealed tube'
_diffrn_radiation_type MoK\a
_diffrn_radiation_wavelength 0.71073
_diffrn_reflns_av_R_equivalents 0.0375
_diffrn_reflns_av_sigmaI/netI 0.0471
_diffrn_reflns_limit_h_max 10
_diffrn_reflns_limit_h_min -18
_diffrn_reflns_limit_k_max 16
_diffrn_reflns_limit_k_min -22
_diffrn_reflns_limit_l_max 10
_diffrn_reflns_limit_l_min -10
_diffrn_reflns_number 5704
_diffrn_reflns_theta_full 26.37
_diffrn_reflns_theta_max 26.37
_diffrn_reflns_theta_min 2.76
_diffrn_standards_interval_count none
_diffrn_standards_interval_time none
_diffrn_standards_number none
_exptl_absorpt_coefficient_mu 1.442
_exptl_absorpt_correction_T_max 0.958
_exptl_absorpt_correction_T_min 0.678
_exptl_absorpt_correction_type empirical
_exptl_absorpt_process_details CrysAlisPro
_exptl_crystal_colour colorless
_exptl_crystal_density_diffrn 1.686
_exptl_crystal_density_method 'not measured'
_exptl_crystal_description block
_exptl_crystal_F_000 1104
_exptl_crystal_preparation Luminescent
_exptl_crystal_size_max 0.39
_exptl_crystal_size_mid 0.23
_exptl_crystal_size_min 0.03
_refine_diff_density_max 0.792
_refine_diff_density_min -0.506
_refine_diff_density_rms 0.120
_refine_ls_extinction_method none
_refine_ls_goodness_of_fit_ref 1.020
_refine_ls_hydrogen_treatment constr
_refine_ls_matrix_type full
_refine_ls_number_parameters 157
_refine_ls_number_reflns 2251
_refine_ls_number_restraints 0
_refine_ls_restrained_S_all 1.020
_refine_ls_R_factor_all 0.1105
_refine_ls_R_factor_gt 0.0758
_refine_ls_shift/su_max 0.000
_refine_ls_shift/su_mean 0.000
_refine_ls_structure_factor_coef Fsqd
_refine_ls_weighting_details 'calc w=1/[\s^2^(Fo^2^)+(0.0619P)^2^+8.5080P] where P=(Fo^2^+2Fc^2^)/3'
_refine_ls_weighting_scheme calc
_refine_ls_wR_factor_gt 0.1744
_refine_ls_wR_factor_ref 0.1961
_reflns_number_gt 1409
_reflns_number_total 2251
_reflns_threshold_expression >2sigma(I)
_cod_data_source_file c5dt00577a2.cif
_cod_data_source_block 1
_cod_depositor_comments 'Adding full bibliography for 7034421--7034425.cif.'
_cod_original_sg_symbol_H-M Pnma
_cod_database_code 7034421

loop_
_symmetry_equiv_pos_as_xyz
'x, y, z'
'-x+1/2, -y, z+1/2'
'-x, y+1/2, -z'
'x+1/2, -y+1/2, -z+1/2'
'-x, -y, -z'
'x-1/2, y, -z-1/2'
'x, -y-1/2, z'
'-x-1/2, y-1/2, z-1/2'

loop_
_atom_site_label
_atom_site_type_symbol
_atom_site_fract_x
_atom_site_fract_y
_atom_site_fract_z
_atom_site_U_iso_or_equiv
_atom_site_adp_type
_atom_site_occupancy
_atom_site_symmetry_multiplicity
_atom_site_calc_flag
_atom_site_refinement_flags
Zn1 Zn 0.12860(8) 0.7500 0.06494(15) 0.0633(4) Uani 1 2 d S
Cl1 Cl 0.11973(16) 0.7500 -0.2166(3) 0.0643(6) Uani 1 2 d S
Cl2 Cl 0.00137(18) 0.7500 0.2256(3) 0.0715(7) Uani 1 2 d S
O1 O 0.2174(3) 0.6726(3) 0.1239(7) 0.0758(14) Uani 1 1 d .
O2 O 0.1269(3) 0.5795(3) 0.0546(7) 0.0803(15) Uani 1 1 d .
O101 O 0.2558(8) 0.7500 0.4556(13) 0.143(4) Uani 1 2 d S
H10A H 0.3126 0.7500 0.4278 0.171 Uiso 1 2 d S
H10B H 0.2268 0.7500 0.3639 0.171 Uiso 1 2 d S
N1 N 0.5938(4) 0.3160(3) 0.1651(8) 0.0641(14) Uani 1 1 d .
N2 N 0.5036(4) 0.4086(3) 0.1902(7) 0.0632(14) Uani 1 1 d .
C1 C 0.5604(6) 0.4088(5) 0.3248(11) 0.092(3) Uani 1 1 d .
H1A H 0.5601 0.4423 0.4117 0.111 Uiso 1 1 calc R
C2 C 0.6163(6) 0.3514(5) 0.3067(11) 0.090(3) Uani 1 1 d .
H2A H 0.6630 0.3380 0.3793 0.108 Uiso 1 1 calc R
C3 C 0.4293(5) 0.4601(4) 0.1622(8) 0.0618(16) Uani 1 1 d .
C4 C 0.2815(5) 0.4847(4) 0.0527(10) 0.075(2) Uani 1 1 d .
H4A H 0.2304 0.4699 -0.0080 0.090 Uiso 1 1 calc R
C5 C 0.3531(5) 0.4362(4) 0.0744(10) 0.074(2) Uani 1 1 d .
H5A H 0.3504 0.3889 0.0315 0.088 Uiso 1 1 calc R
C6 C 0.5251(5) 0.3516(4) 0.0963(9) 0.0627(17) Uani 1 1 d .
H6A H 0.4963 0.3388 -0.0023 0.075 Uiso 1 1 calc R
C7 C 0.2833(5) 0.5542(4) 0.1180(9) 0.0633(17) Uani 1 1 d .
C8 C 0.4350(5) 0.5292(4) 0.2237(9) 0.0645(17) Uani 1 1 d .
H8A H 0.4874 0.5446 0.2800 0.077 Uiso 1 1 calc R
C9 C 0.3624(5) 0.5763(4) 0.2017(8) 0.0616(17) Uani 1 1 d .
H9A H 0.3659 0.6238 0.2434 0.074 Uiso 1 1 calc R
C10 C 0.6372(7) 0.2500 0.1012(14) 0.067(3) Uani 1 2 d S
H10C H 0.7018 0.2500 0.1316 0.080 Uiso 1 2 calc SR
H10D H 0.6334 0.2500 -0.0187 0.080 Uiso 1 2 calc SR
C11 C 0.2005(5) 0.6055(4) 0.0958(9) 0.0651(17) Uani 1 1 d .

loop_
_atom_site_aniso_label
_atom_site_aniso_U_11
_atom_site_aniso_U_22
_atom_site_aniso_U_33
_atom_site_aniso_U_23
_atom_site_aniso_U_13
_atom_site_aniso_U_12
Zn1 0.0574(7) 0.0599(7) 0.0726(8) 0.000 -0.0020(6) 0.000
Cl1 0.0618(14) 0.0703(14) 0.0609(13) 0.000 -0.0078(11) 0.000
Cl2 0.0680(15) 0.0676(14) 0.0787(16) 0.000 0.0256(13) 0.000
O1 0.068(3) 0.057(3) 0.102(4) 0.003(3) -0.008(3) 0.002(2)
O2 0.062(3) 0.071(3) 0.108(4) 0.001(3) -0.009(3) 0.000(2)
O101 0.154(10) 0.173(11) 0.101(7) 0.000 -0.039(7) 0.000
N1 0.059(3) 0.058(3) 0.075(4) 0.000(3) -0.001(3) 0.002(3)
N2 0.058(3) 0.062(3) 0.069(4) -0.001(3) 0.000(3) 0.007(3)
C1 0.093(6) 0.093(6) 0.091(6) -0.022(5) -0.028(5) 0.032(5)
C2 0.092(6) 0.084(6) 0.093(6) -0.014(5) -0.030(5) 0.023(5)
C3 0.058(4) 0.062(4) 0.065(4) 0.009(3) 0.003(3) 0.000(3)
C4 0.065(4) 0.072(5) 0.087(5) -0.005(4) -0.014(4) -0.004(4)
C5 0.073(5) 0.057(4) 0.091(5) -0.005(4) -0.007(4) 0.006(3)
C6 0.062(4) 0.054(4) 0.072(4) -0.002(4) 0.002(3) -0.001(3)
C7 0.061(4) 0.061(4) 0.067(4) 0.008(3) 0.001(3) -0.002(3)
C8 0.060(4) 0.062(4) 0.071(4) 0.002(4) -0.001(3) -0.004(3)
C9 0.064(4) 0.056(4) 0.065(4) 0.002(3) 0.005(3) -0.004(3)
C10 0.056(5) 0.058(5) 0.085(7) 0.000 0.006(5) 0.000
C11 0.058(4) 0.067(4) 0.071(4) 0.008(4) 0.001(3) -0.002(3)

loop_
_atom_type_symbol
_atom_type_description
_atom_type_scat_dispersion_real
_atom_type_scat_dispersion_imag
_atom_type_scat_source
C C 0.0033 0.0016 'International Tables Vol C Tables 4.2.6.8 and 6.1.1.4'
H H 0.0000 0.0000 'International Tables Vol C Tables 4.2.6.8 and 6.1.1.4'
N N 0.0061 0.0033 'International Tables Vol C Tables 4.2.6.8 and 6.1.1.4'
Cl Cl 0.1484 0.1585 'International Tables Vol C Tables 4.2.6.8 and 6.1.1.4'
O O 0.0106 0.0060 'International Tables Vol C Tables 4.2.6.8 and 6.1.1.4'
Zn Zn 0.2839 1.4301 'International Tables Vol C Tables 4.2.6.8 and 6.1.1.4'

loop_
_geom_angle_atom_site_label_1
_geom_angle_atom_site_label_2
_geom_angle_atom_site_label_3
_geom_angle
_geom_angle_site_symmetry_1
_geom_angle_site_symmetry_3
O1 Zn1 O1 91.3(3) 7_575 .
O1 Zn1 Cl2 113.43(17) 7_575 .
O1 Zn1 Cl2 113.43(17) . .
O1 Zn1 Cl1 106.18(17) 7_575 .
O1 Zn1 Cl1 106.18(17) . .
Cl2 Zn1 Cl1 121.81(11) . .
C11 O1 Zn1 121.2(5) . .
C6 N1 C2 107.9(6) . .
C6 N1 C10 126.0(7) . .
C2 N1 C10 126.2(7) . .
C6 N2 C1 108.4(6) . .
C6 N2 C3 126.5(6) . .
C1 N2 C3 125.0(6) . .
C2 C1 N2 106.3(7) . .
C1 C2 N1 108.6(7) . .
C8 C3 C5 121.8(7) . .
C8 C3 N2 119.9(6) . .
C5 C3 N2 118.3(6) . .
C7 C4 C5 121.9(7) . .
C4 C5 C3 118.0(7) . .
N1 C6 N2 108.9(6) . .
C4 C7 C9 118.0(7) . .
C4 C7 C11 120.1(7) . .
C9 C7 C11 121.9(6) . .
C3 C8 C9 119.0(7) . .
C8 C9 C7 121.2(7) . .
N1 C10 N1 111.7(8) . 7_565
O2 C11 O1 126.5(7) . .
O2 C11 C7 119.1(7) . .
O1 C11 C7 114.4(6) . .

loop_
_geom_bond_atom_site_label_1
_geom_bond_atom_site_label_2
_geom_bond_distance
_geom_bond_site_symmetry_2
Zn1 O1 1.970(5) 7_575
Zn1 O1 1.970(5) .
Zn1 Cl2 2.260(3) .
Zn1 Cl1 2.279(3) .
O1 C11 1.266(8) .
O2 C11 1.216(8) .
N1 C6 1.314(8) .
N1 C2 1.353(10) .
N1 C10 1.452(8) .
N2 C6 1.323(8) .
N2 C1 1.366(9) .
N2 C3 1.448(8) .
C1 C2 1.330(10) .
C3 C8 1.356(9) .
C3 C5 1.386(10) .
C4 C7 1.371(10) .
C4 C5 1.375(10) .
C7 C9 1.393(9) .
C7 C11 1.534(10) .
C8 C9 1.371(9) .
C10 N1 1.452(8) 7_565
